data_7016346
loop_
_publ_author_name
'Lansing, Raymond B.'
'Goldberg, Karen I.'
'Kemp, Richard A.'

_publ_section_title
;
 Unsymmetrical (R)PNP(R') pincer ligands and their group 10 complexes.
;
_journal_issue 35
_journal_name_full 'Dalton transactions (Cambridge, England : 2003)'
_journal_page_first 8950
_journal_page_last 8958
_journal_paper_doi 10.1039/c1dt10265f
_journal_volume 40
_journal_year 2011
_chemical_formula_sum 'C40.5 H45 N P2 Pd'
_chemical_formula_weight 714.12
_chemical_name_systematic
;
?
;
_space_group_IT_number 2
_symmetry_cell_setting triclinic
_symmetry_space_group_name_Hall '-P 1'
_symmetry_space_group_name_H-M 'P -1'
_atom_sites_solution_hydrogens geom
_atom_sites_solution_primary direct
_atom_sites_solution_secondary difmap
_audit_creation_method SHELXL-97
_cell_angle_alpha 91.051(2)
_cell_angle_beta 108.575(2)
_cell_angle_gamma 94.265(2)
_cell_formula_units_Z 2
_cell_length_a 11.3866(5)
_cell_length_b 11.4791(5)
_cell_length_c 14.9377(7)
_cell_measurement_reflns_used 9975
_cell_measurement_temperature 183(2)
_cell_measurement_theta_max 32.42
_cell_measurement_theta_min 2.60
_cell_volume 1843.82(14)
_computing_cell_refinement 'Bruker SAINT'
_computing_data_collection 'Bruker APEX2'
_computing_data_reduction 'Bruker SAINT'
_computing_molecular_graphics 'Bruker SHELXTL'
_computing_publication_material 'Bruker SHELXTL'
_computing_structure_refinement 'SHELXL-97 (Sheldrick, 2008)'
_computing_structure_solution 'SHELXS-97 (Sheldrick, 2008)'
_diffrn_ambient_temperature 183(2)
_diffrn_measured_fraction_theta_full 0.999
_diffrn_measured_fraction_theta_max 0.999
_diffrn_measurement_device_type 'Bruker APEX-II CCD'
_diffrn_measurement_method '\f and \w scans'
_diffrn_radiation_monochromator graphite
_diffrn_radiation_source 'fine-focus sealed tube'
_diffrn_radiation_type MoK\a
_diffrn_radiation_wavelength 0.71073
_diffrn_reflns_av_R_equivalents 0.0375
_diffrn_reflns_av_sigmaI/netI 0.0339
_diffrn_reflns_limit_h_max 15
_diffrn_reflns_limit_h_min -15
_diffrn_reflns_limit_k_max 15
_diffrn_reflns_limit_k_min -15
_diffrn_reflns_limit_l_max 20
_diffrn_reflns_limit_l_min -20
_diffrn_reflns_number 41162
_diffrn_reflns_theta_full 29.57
_diffrn_reflns_theta_max 29.57
_diffrn_reflns_theta_min 1.44
_exptl_absorpt_coefficient_mu 0.618
_exptl_absorpt_correction_T_max 0.9586
_exptl_absorpt_correction_T_min 0.8594
_exptl_absorpt_correction_type multi-scan
_exptl_absorpt_process_details 'Bruker, SADABS'
_exptl_crystal_colour orange
_exptl_crystal_density_diffrn 1.286
_exptl_crystal_density_method 'not measured'
_exptl_crystal_description chip
_exptl_crystal_F_000 742
_exptl_crystal_size_max 0.25
_exptl_crystal_size_mid 0.12
_exptl_crystal_size_min 0.07
_refine_diff_density_max 1.456
_refine_diff_density_min -1.170
_refine_diff_density_rms 0.198
_refine_ls_extinction_method none
_refine_ls_goodness_of_fit_ref 1.162
_refine_ls_hydrogen_treatment mixed
_refine_ls_matrix_type full
_refine_ls_number_parameters 392
_refine_ls_number_reflns 10335
_refine_ls_number_restraints 1
_refine_ls_restrained_S_all 1.164
_refine_ls_R_factor_all 0.0445
_refine_ls_R_factor_gt 0.0364
_refine_ls_shift/su_max 0.001
_refine_ls_shift/su_mean 0.000
_refine_ls_structure_factor_coef Fsqd
_refine_ls_weighting_details 'calc w=1/[\s^2^(Fo^2^)+(0.0635P)^2^+0.7974P] where P=(Fo^2^+2Fc^2^)/3'
_refine_ls_weighting_scheme calc
_refine_ls_wR_factor_gt 0.1020
_refine_ls_wR_factor_ref 0.1162
_reflns_number_gt 9148
_reflns_number_total 10335
_reflns_threshold_expression >2sigma(I)
_cod_data_source_file c1dt10265f.txt
_cod_data_source_block rkrl27t
_cod_depositor_comments
;
The following automatic conversions were performed:

'_symmetry_cell_setting' value 'Triclinic' changed to 'triclinic'
according to /home/saulius/struct/CIF-dictionaries/cif_core.dic
dictionary named 'cif_core.dic' version 2.4.1 from 2010-06-29.

Automatic conversion script
Id: cif_fix_values 1715 2011-07-08 13:25:40Z adriana 
;
_cod_original_cell_volume 1843.81(14)
_cod_original_sg_symbol_H-M P-1
_cod_original_formula_sum 'C40.50 H45 N P2 Pd'
_cod_database_code 7016346

loop_
_symmetry_equiv_pos_as_xyz
'x, y, z'
'-x, -y, -z'

loop_
_atom_site_label
_atom_site_type_symbol
_atom_site_fract_x
_atom_site_fract_y
_atom_site_fract_z
_atom_site_U_iso_or_equiv
_atom_site_adp_type
_atom_site_occupancy
_atom_site_symmetry_multiplicity
_atom_site_calc_flag
_atom_site_refinement_flags
Pd1 Pd 0.918683(15) 0.283987(14) 0.226836(11) 0.02034(6) Uani 1 1 d D
N1 N 0.74116(18) 0.27386(17) 0.23932(14) 0.0231(4) Uani 1 1 d .
P1 P 0.89726(5) 0.47893(5) 0.22747(4) 0.02129(12) Uani 1 1 d .
P2 P 0.88555(5) 0.08682(5) 0.21297(4) 0.01873(11) Uani 1 1 d .
C1 C 0.6693(2) 0.36669(19) 0.20765(16) 0.0220(4) Uani 1 1 d .
C2 C 0.5379(2) 0.3610(2) 0.17986(19) 0.0288(5) Uani 1 1 d .
H2A H 0.4929 0.2910 0.1877 0.035 Uiso 1 1 calc R
C3 C 0.4737(2) 0.4558(2) 0.1415(2) 0.0331(5) Uani 1 1 d .
H3A H 0.3855 0.4484 0.1236 0.040 Uiso 1 1 calc R
C4 C 0.5329(2) 0.5608(2) 0.12809(19) 0.0310(5) Uani 1 1 d .
C5 C 0.4604(3) 0.6610(3) 0.0823(2) 0.0432(7) Uani 1 1 d .
H5A H 0.3712 0.6394 0.0681 0.065 Uiso 1 1 calc R
H5B H 0.4779 0.6784 0.0236 0.065 Uiso 1 1 calc R
H5C H 0.4850 0.7302 0.1256 0.065 Uiso 1 1 calc R
C6 C 0.6627(2) 0.5679(2) 0.15589(18) 0.0276(5) Uani 1 1 d .
H6A H 0.7064 0.6388 0.1483 0.033 Uiso 1 1 calc R
C7 C 0.7298(2) 0.4741(2) 0.19444(16) 0.0230(4) Uani 1 1 d .
C8 C 0.9590(2) 0.5640(2) 0.33906(16) 0.0254(4) Uani 1 1 d .
C9 C 1.0748(3) 0.5430(3) 0.40125(19) 0.0350(6) Uani 1 1 d .
H9A H 1.1208 0.4848 0.3853 0.042 Uiso 1 1 calc R
C10 C 1.1233(3) 0.6071(3) 0.4869(2) 0.0427(7) Uani 1 1 d .
H10A H 1.2032 0.5938 0.5286 0.051 Uiso 1 1 calc R
C11 C 1.0560(3) 0.6897(3) 0.5114(2) 0.0432(7) Uani 1 1 d .
H11A H 1.0888 0.7325 0.5703 0.052 Uiso 1 1 calc R
C12 C 0.9410(3) 0.7103(3) 0.4504(2) 0.0462(7) Uani 1 1 d .
H12A H 0.8946 0.7674 0.4673 0.055 Uiso 1 1 calc R
C13 C 0.8923(3) 0.6476(2) 0.3641(2) 0.0370(6) Uani 1 1 d .
H13A H 0.8130 0.6624 0.3223 0.044 Uiso 1 1 calc R
C14 C 0.9416(2) 0.5691(2) 0.14267(17) 0.0244(4) Uani 1 1 d .
C15 C 1.0517(3) 0.6416(2) 0.1713(2) 0.0347(6) Uani 1 1 d .
H15A H 1.1000 0.6501 0.2363 0.042 Uiso 1 1 calc R
C16 C 1.0909(3) 0.7016(3) 0.1044(2) 0.0424(7) Uani 1 1 d .
H16A H 1.1661 0.7511 0.1240 0.051 Uiso 1 1 calc R
C17 C 1.0216(3) 0.6900(2) 0.0103(2) 0.0391(6) Uani 1 1 d .
H17A H 1.0488 0.7314 -0.0350 0.047 Uiso 1 1 calc R
C18 C 0.9122(3) 0.6178(3) -0.0186(2) 0.0359(6) Uani 1 1 d .
H18A H 0.8640 0.6101 -0.0836 0.043 Uiso 1 1 calc R
C19 C 0.8730(2) 0.5568(2) 0.04705(18) 0.0299(5) Uani 1 1 d .
H19A H 0.7987 0.5062 0.0268 0.036 Uiso 1 1 calc R
C20 C 0.69788(19) 0.16974(19) 0.26824(15) 0.0209(4) Uani 1 1 d .
C21 C 0.6060(2) 0.1581(2) 0.31296(17) 0.0266(5) Uani 1 1 d .
H21A H 0.5695 0.2257 0.3256 0.032 Uiso 1 1 calc R
C22 C 0.5678(2) 0.0505(2) 0.33871(17) 0.0285(5) Uani 1 1 d .
H22A H 0.5046 0.0463 0.3677 0.034 Uiso 1 1 calc R
C23 C 0.6184(2) -0.0518(2) 0.32381(17) 0.0279(5) Uani 1 1 d .
C24 C 0.5749(3) -0.1687(3) 0.3518(2) 0.0428(7) Uani 1 1 d .
H24A H 0.6209 -0.2298 0.3350 0.064 Uiso 1 1 calc R
H24B H 0.4858 -0.1857 0.3183 0.064 Uiso 1 1 calc R
H24C H 0.5896 -0.1667 0.4201 0.064 Uiso 1 1 calc R
C25 C 0.7146(2) -0.0411(2) 0.28518(17) 0.0254(4) Uani 1 1 d .
H25A H 0.7535 -0.1089 0.2765 0.030 Uiso 1 1 calc R
C26 C 0.7559(2) 0.06674(19) 0.25866(15) 0.0210(4) Uani 1 1 d .
C27 C 1.0063(2) -0.00403(19) 0.28086(15) 0.0211(4) Uani 1 1 d .
H27A H 0.9695 -0.0863 0.2786 0.025 Uiso 1 1 calc R
C28 C 1.1132(2) -0.0018(2) 0.23931(17) 0.0285(5) Uani 1 1 d .
H28A H 1.1429 0.0803 0.2344 0.034 Uiso 1 1 calc R
H28B H 1.0825 -0.0389 0.1748 0.034 Uiso 1 1 calc R
C29 C 1.2217(3) -0.0665(3) 0.30062(19) 0.0355(6) Uani 1 1 d .
H29A H 1.1944 -0.1505 0.3001 0.043 Uiso 1 1 calc R
H29B H 1.2908 -0.0597 0.2737 0.043 Uiso 1 1 calc R
C30 C 1.2677(2) -0.0164(3) 0.40206(19) 0.0346(6) Uani 1 1 d .
H30A H 1.3352 -0.0617 0.4406 0.042 Uiso 1 1 calc R
H30B H 1.3018 0.0657 0.4034 0.042 Uiso 1 1 calc R
C31 C 1.1619(2) -0.0214(3) 0.44382(18) 0.0363(6) Uani 1 1 d .
H31A H 1.1927 0.0136 0.5090 0.044 Uiso 1 1 calc R
H31B H 1.1323 -0.1041 0.4470 0.044 Uiso 1 1 calc R
C32 C 1.0538(2) 0.0442(2) 0.38416(16) 0.0286(5) Uani 1 1 d .
H32A H 1.0815 0.1283 0.3859 0.034 Uiso 1 1 calc R
H32B H 0.9851 0.0368 0.4114 0.034 Uiso 1 1 calc R
C33 C 0.8286(2) 0.02609(19) 0.09036(16) 0.0215(4) Uani 1 1 d .
H33A H 0.8982 0.0390 0.0634 0.026 Uiso 1 1 calc R
C34 C 0.7216(2) 0.0957(2) 0.03222(17) 0.0260(5) Uani 1 1 d .
H34A H 0.6520 0.0870 0.0585 0.031 Uiso 1 1 calc R
H34B H 0.7507 0.1797 0.0368 0.031 Uiso 1 1 calc R
C35 C 0.6760(3) 0.0525(2) -0.07141(18) 0.0346(6) Uani 1 1 d .
H35A H 0.6044 0.0956 -0.1065 0.042 Uiso 1 1 calc R
H35B H 0.7431 0.0690 -0.0994 0.042 Uiso 1 1 calc R
C36 C 0.6370(3) -0.0776(2) -0.0821(2) 0.0379(6) Uani 1 1 d .
H36A H 0.6127 -0.1033 -0.1496 0.046 Uiso 1 1 calc R
H36B H 0.5637 -0.0932 -0.0607 0.046 Uiso 1 1 calc R
C37 C 0.7415(3) -0.1472(2) -0.02490(19) 0.0356(6) Uani 1 1 d .
H37A H 0.8111 -0.1391 -0.0512 0.043 Uiso 1 1 calc R
H37B H 0.7115 -0.2310 -0.0299 0.043 Uiso 1 1 calc R
C38 C 0.7884(2) -0.1051(2) 0.07950(18) 0.0290(5) Uani 1 1 d .
H38A H 0.7215 -0.1214 0.1078 0.035 Uiso 1 1 calc R
H38B H 0.8597 -0.1488 0.1140 0.035 Uiso 1 1 calc R
C39 C 0.5000 0.5000 0.5000 0.34(2) Uiso 1 2 d S
C40 C 0.439(2) 0.450(2) 0.4337(19) 0.319(10) Uiso 1 1 d .
C41 C 0.3550(16) 0.3696(14) 0.3623(12) 0.244(7) Uiso 1 1 d .
H1 H 1.052(3) 0.292(3) 0.218(2) 0.044(9) Uiso 1 1 d D

loop_
_atom_site_aniso_label
_atom_site_aniso_U_11
_atom_site_aniso_U_22
_atom_site_aniso_U_33
_atom_site_aniso_U_23
_atom_site_aniso_U_13
_atom_site_aniso_U_12
Pd1 0.01908(9) 0.01862(9) 0.02185(10) 0.00039(6) 0.00450(6) 0.00184(6)
N1 0.0196(9) 0.0206(9) 0.0280(10) 0.0008(7) 0.0057(7) 0.0028(7)
P1 0.0209(3) 0.0179(3) 0.0231(3) -0.0001(2) 0.0044(2) 0.0007(2)
P2 0.0178(2) 0.0185(2) 0.0188(3) 0.00081(19) 0.00414(19) 0.00276(19)
C1 0.0199(10) 0.0216(10) 0.0222(10) -0.0017(8) 0.0035(8) 0.0027(8)
C2 0.0204(10) 0.0252(11) 0.0360(13) 0.0027(9) 0.0023(9) 0.0010(9)
C3 0.0206(11) 0.0337(13) 0.0400(14) 0.0033(10) 0.0014(10) 0.0079(10)
C4 0.0290(12) 0.0274(12) 0.0343(13) 0.0027(10) 0.0053(10) 0.0092(10)
C5 0.0357(14) 0.0340(14) 0.0565(19) 0.0112(13) 0.0066(13) 0.0154(12)
C6 0.0288(12) 0.0219(11) 0.0302(12) 0.0014(9) 0.0065(9) 0.0047(9)
C7 0.0204(10) 0.0227(10) 0.0240(11) -0.0011(8) 0.0043(8) 0.0027(8)
C8 0.0284(11) 0.0221(10) 0.0230(11) 0.0007(8) 0.0053(9) -0.0025(9)
C9 0.0295(12) 0.0394(15) 0.0310(13) 0.0003(11) 0.0033(10) 0.0002(11)
C10 0.0391(15) 0.0468(17) 0.0295(14) 0.0025(12) -0.0042(11) -0.0072(13)
C11 0.0599(19) 0.0387(15) 0.0231(13) -0.0035(11) 0.0054(12) -0.0088(14)
C12 0.062(2) 0.0391(16) 0.0327(15) -0.0097(12) 0.0093(14) 0.0075(14)
C13 0.0424(15) 0.0324(13) 0.0303(13) -0.0054(10) 0.0030(11) 0.0067(11)
C14 0.0269(11) 0.0198(10) 0.0274(11) 0.0011(8) 0.0100(9) 0.0027(8)
C15 0.0390(14) 0.0304(13) 0.0334(13) -0.0026(10) 0.0125(11) -0.0076(11)
C16 0.0506(17) 0.0331(14) 0.0472(17) -0.0006(12) 0.0238(14) -0.0098(13)
C17 0.0543(17) 0.0306(13) 0.0423(16) 0.0098(11) 0.0283(14) 0.0070(12)
C18 0.0426(15) 0.0394(15) 0.0301(13) 0.0084(11) 0.0151(11) 0.0143(12)
C19 0.0297(12) 0.0307(12) 0.0295(12) 0.0032(9) 0.0087(10) 0.0062(10)
C20 0.0163(9) 0.0233(10) 0.0202(10) 0.0001(8) 0.0019(7) 0.0019(8)
C21 0.0203(10) 0.0331(12) 0.0258(11) 0.0008(9) 0.0059(9) 0.0058(9)
C22 0.0177(10) 0.0430(14) 0.0246(11) 0.0060(10) 0.0066(8) 0.0010(9)
C23 0.0216(10) 0.0326(12) 0.0263(11) 0.0080(9) 0.0039(9) -0.0021(9)
C24 0.0381(15) 0.0401(16) 0.0529(18) 0.0149(13) 0.0191(13) -0.0022(12)
C25 0.0248(11) 0.0249(11) 0.0257(11) 0.0046(8) 0.0066(9) 0.0030(9)
C26 0.0186(9) 0.0234(10) 0.0197(10) 0.0017(8) 0.0041(8) 0.0024(8)
C27 0.0186(9) 0.0217(10) 0.0203(10) 0.0010(8) 0.0022(8) 0.0036(8)
C28 0.0240(11) 0.0409(14) 0.0203(11) -0.0009(9) 0.0049(9) 0.0108(10)
C29 0.0269(12) 0.0469(16) 0.0300(13) -0.0023(11) 0.0024(10) 0.0167(11)
C30 0.0195(11) 0.0524(17) 0.0277(12) 0.0000(11) 0.0009(9) 0.0055(10)
C31 0.0247(12) 0.0600(18) 0.0216(12) 0.0092(11) 0.0024(9) 0.0082(12)
C32 0.0235(11) 0.0422(14) 0.0199(11) 0.0004(9) 0.0059(9) 0.0069(10)
C33 0.0210(10) 0.0212(10) 0.0204(10) 0.0002(8) 0.0039(8) 0.0037(8)
C34 0.0270(11) 0.0232(11) 0.0236(11) 0.0009(8) 0.0009(9) 0.0077(9)
C35 0.0429(15) 0.0274(12) 0.0242(12) 0.0004(9) -0.0032(10) 0.0077(11)
C36 0.0387(14) 0.0296(13) 0.0312(13) -0.0029(10) -0.0083(11) 0.0013(11)
C37 0.0420(15) 0.0232(12) 0.0316(13) -0.0053(9) -0.0028(11) 0.0058(10)
C38 0.0336(12) 0.0198(10) 0.0270(12) 0.0004(8) 0.0001(9) 0.0041(9)

loop_
_atom_type_symbol
_atom_type_description
_atom_type_scat_dispersion_real
_atom_type_scat_dispersion_imag
_atom_type_scat_source
C C 0.0033 0.0016 'International Tables Vol C Tables 4.2.6.8 and 6.1.1.4'
H H 0.0000 0.0000 'International Tables Vol C Tables 4.2.6.8 and 6.1.1.4'
N N 0.0061 0.0033 'International Tables Vol C Tables 4.2.6.8 and 6.1.1.4'
P P 0.1023 0.0942 'International Tables Vol C Tables 4.2.6.8 and 6.1.1.4'
Pd Pd -0.9988 1.0072 'International Tables Vol C Tables 4.2.6.8 and 6.1.1.4'

loop_
_geom_angle_atom_site_label_1
_geom_angle_atom_site_label_2
_geom_angle_atom_site_label_3
_geom_angle
_geom_angle_site_symmetry_3
N1 Pd1 P2 83.42(5) .
N1 Pd1 P1 82.93(5) .
P2 Pd1 P1 165.11(2) .
N1 Pd1 H1 179.5(13) .
P2 Pd1 H1 96.8(13) .
P1 Pd1 H1 96.9(13) .
C20 N1 C1 124.38(19) .
C20 N1 Pd1 117.72(14) .
C1 N1 Pd1 117.46(15) .
C7 P1 C14 106.42(11) .
C7 P1 C8 106.63(11) .
C14 P1 C8 104.51(11) .
C7 P1 Pd1 98.97(8) .
C14 P1 Pd1 120.05(8) .
C8 P1 Pd1 118.77(8) .
C26 P2 C27 107.33(10) .
C26 P2 C33 106.32(10) .
C27 P2 C33 107.40(10) .
C26 P2 Pd1 99.74(7) .
C27 P2 Pd1 120.14(7) .
C33 P2 Pd1 114.57(7) .
N1 C1 C7 118.2(2) .
N1 C1 C2 125.4(2) .
C7 C1 C2 116.1(2) .
C3 C2 C1 121.2(2) .
C3 C2 H2A 119.4 .
C1 C2 H2A 119.4 .
C2 C3 C4 122.7(2) .
C2 C3 H3A 118.7 .
C4 C3 H3A 118.7 .
C3 C4 C6 116.7(2) .
C3 C4 C5 121.6(2) .
C6 C4 C5 121.6(3) .
C4 C5 H5A 109.5 .
C4 C5 H5B 109.5 .
H5A C5 H5B 109.5 .
C4 C5 H5C 109.5 .
H5A C5 H5C 109.5 .
H5B C5 H5C 109.5 .
C7 C6 C4 121.9(2) .
C7 C6 H6A 119.1 .
C4 C6 H6A 119.1 .
C6 C7 C1 121.4(2) .
C6 C7 P1 122.94(19) .
C1 C7 P1 115.68(16) .
C13 C8 C9 119.2(2) .
C13 C8 P1 121.48(19) .
C9 C8 P1 119.3(2) .
C8 C9 C10 120.0(3) .
C8 C9 H9A 120.0 .
C10 C9 H9A 120.0 .
C11 C10 C9 120.3(3) .
C11 C10 H10A 119.9 .
C9 C10 H10A 119.9 .
C12 C11 C10 119.9(3) .
C12 C11 H11A 120.1 .
C10 C11 H11A 120.1 .
C11 C12 C13 120.3(3) .
C11 C12 H12A 119.9 .
C13 C12 H12A 119.9 .
C8 C13 C12 120.3(3) .
C8 C13 H13A 119.8 .
C12 C13 H13A 119.8 .
C19 C14 C15 119.2(2) .
C19 C14 P1 120.22(19) .
C15 C14 P1 120.19(19) .
C16 C15 C14 119.8(3) .
C16 C15 H15A 120.1 .
C14 C15 H15A 120.1 .
C17 C16 C15 120.5(3) .
C17 C16 H16A 119.8 .
C15 C16 H16A 119.8 .
C16 C17 C18 120.0(3) .
C16 C17 H17A 120.0 .
C18 C17 H17A 120.0 .
C19 C18 C17 120.1(3) .
C19 C18 H18A 120.0 .
C17 C18 H18A 120.0 .
C18 C19 C14 120.4(3) .
C18 C19 H19A 119.8 .
C14 C19 H19A 119.8 .
N1 C20 C21 125.3(2) .
N1 C20 C26 118.2(2) .
C21 C20 C26 116.3(2) .
C22 C21 C20 121.4(2) .
C22 C21 H21A 119.3 .
C20 C21 H21A 119.3 .
C21 C22 C23 122.5(2) .
C21 C22 H22A 118.7 .
C23 C22 H22A 118.7 .
C22 C23 C25 117.0(2) .
C22 C23 C24 121.8(2) .
C25 C23 C24 121.2(2) .
C23 C24 H24A 109.5 .
C23 C24 H24B 109.5 .
H24A C24 H24B 109.5 .
C23 C24 H24C 109.5 .
H24A C24 H24C 109.5 .
H24B C24 H24C 109.5 .
C23 C25 C26 121.9(2) .
C23 C25 H25A 119.1 .
C26 C25 H25A 119.1 .
C25 C26 C20 120.7(2) .
C25 C26 P2 123.71(17) .
C20 C26 P2 115.57(17) .
C28 C27 C32 110.39(19) .
C28 C27 P2 110.30(16) .
C32 C27 P2 108.24(15) .
C28 C27 H27A 109.3 .
C32 C27 H27A 109.3 .
P2 C27 H27A 109.3 .
C27 C28 C29 111.5(2) .
C27 C28 H28A 109.3 .
C29 C28 H28A 109.3 .
C27 C28 H28B 109.3 .
C29 C28 H28B 109.3 .
H28A C28 H28B 108.0 .
C30 C29 C28 111.2(2) .
C30 C29 H29A 109.4 .
C28 C29 H29A 109.4 .
C30 C29 H29B 109.4 .
C28 C29 H29B 109.4 .
H29A C29 H29B 108.0 .
C31 C30 C29 110.4(2) .
C31 C30 H30A 109.6 .
C29 C30 H30A 109.6 .
C31 C30 H30B 109.6 .
C29 C30 H30B 109.6 .
H30A C30 H30B 108.1 .
C30 C31 C32 111.1(2) .
C30 C31 H31A 109.4 .
C32 C31 H31A 109.4 .
C30 C31 H31B 109.4 .
C32 C31 H31B 109.4 .
H31A C31 H31B 108.0 .
C31 C32 C27 111.3(2) .
C31 C32 H32A 109.4 .
C27 C32 H32A 109.4 .
C31 C32 H32B 109.4 .
C27 C32 H32B 109.4 .
H32A C32 H32B 108.0 .
C38 C33 C34 110.46(19) .
C38 C33 P2 115.06(16) .
C34 C33 P2 109.01(15) .
C38 C33 H33A 107.3 .
C34 C33 H33A 107.3 .
P2 C33 H33A 107.3 .
C35 C34 C33 110.86(19) .
C35 C34 H34A 109.5 .
C33 C34 H34A 109.5 .
C35 C34 H34B 109.5 .
C33 C34 H34B 109.5 .
H34A C34 H34B 108.1 .
C36 C35 C34 111.7(2) .
C36 C35 H35A 109.3 .
C34 C35 H35A 109.3 .
C36 C35 H35B 109.3 .
C34 C35 H35B 109.3 .
H35A C35 H35B 107.9 .
C35 C36 C37 111.3(2) .
C35 C36 H36A 109.4 .
C37 C36 H36A 109.4 .
C35 C36 H36B 109.4 .
C37 C36 H36B 109.4 .
H36A C36 H36B 108.0 .
C36 C37 C38 111.4(2) .
C36 C37 H37A 109.3 .
C38 C37 H37A 109.3 .
C36 C37 H37B 109.3 .
C38 C37 H37B 109.3 .
H37A C37 H37B 108.0 .
C33 C38 C37 111.2(2) .
C33 C38 H38A 109.4 .
C37 C38 H38A 109.4 .
C33 C38 H38B 109.4 .
C37 C38 H38B 109.4 .
H38A C38 H38B 108.0 .
C40 C39 C40 180(2) 2_666
C39 C40 C41 168(2) .

loop_
_geom_bond_atom_site_label_1
_geom_bond_atom_site_label_2
_geom_bond_distance
_geom_bond_site_symmetry_2
Pd1 N1 2.0833(19) .
Pd1 P2 2.2614(6) .
Pd1 P1 2.2692(6) .
Pd1 H1 1.55(3) .
N1 C20 1.387(3) .
N1 C1 1.390(3) .
P1 C7 1.808(2) .
P1 C14 1.819(2) .
P1 C8 1.822(2) .
P2 C26 1.816(2) .
P2 C27 1.836(2) .
P2 C33 1.841(2) .
C1 C7 1.415(3) .
C1 C2 1.415(3) .
C2 C3 1.386(3) .
C2 H2A 0.9500 .
C3 C4 1.386(4) .
C3 H3A 0.9500 .
C4 C6 1.398(4) .
C4 C5 1.511(4) .
C5 H5A 0.9800 .
C5 H5B 0.9800 .
C5 H5C 0.9800 .
C6 C7 1.393(3) .
C6 H6A 0.9500 .
C8 C13 1.383(4) .
C8 C9 1.391(4) .
C9 C10 1.393(4) .
C9 H9A 0.9500 .
C10 C11 1.377(5) .
C10 H10A 0.9500 .
C11 C12 1.376(5) .
C11 H11A 0.9500 .
C12 C13 1.392(4) .
C12 H12A 0.9500 .
C13 H13A 0.9500 .
C14 C19 1.391(3) .
C14 C15 1.393(4) .
C15 C16 1.391(4) .
C15 H15A 0.9500 .
C16 C17 1.374(5) .
C16 H16A 0.9500 .
C17 C18 1.384(4) .
C17 H17A 0.9500 .
C18 C19 1.381(4) .
C18 H18A 0.9500 .
C19 H19A 0.9500 .
C20 C21 1.410(3) .
C20 C26 1.423(3) .
C21 C22 1.380(4) .
C21 H21A 0.9500 .
C22 C23 1.390(4) .
C22 H22A 0.9500 .
C23 C25 1.390(3) .
C23 C24 1.509(4) .
C24 H24A 0.9800 .
C24 H24B 0.9800 .
C24 H24C 0.9800 .
C25 C26 1.400(3) .
C25 H25A 0.9500 .
C27 C28 1.531(3) .
C27 C32 1.540(3) .
C27 H27A 1.0000 .
C28 C29 1.535(3) .
C28 H28A 0.9900 .
C28 H28B 0.9900 .
C29 C30 1.523(4) .
C29 H29A 0.9900 .
C29 H29B 0.9900 .
C30 C31 1.521(4) .
C30 H30A 0.9900 .
C30 H30B 0.9900 .
C31 C32 1.530(3) .
C31 H31A 0.9900 .
C31 H31B 0.9900 .
C32 H32A 0.9900 .
C32 H32B 0.9900 .
C33 C38 1.531(3) .
C33 C34 1.541(3) .
C33 H33A 1.0000 .
C34 C35 1.527(3) .
C34 H34A 0.9900 .
C34 H34B 0.9900 .
C35 C36 1.517(4) .
C35 H35A 0.9900 .
C35 H35B 0.9900 .
C36 C37 1.518(4) .
C36 H36A 0.9900 .
C36 H36B 0.9900 .
C37 C38 1.534(4) .
C37 H37A 0.9900 .
C37 H37B 0.9900 .
C38 H38A 0.9900 .
C38 H38B 0.9900 .
C39 C40 1.13(3) .
C39 C40 1.13(3) 2_666
C40 C41 1.44(3) .

loop_
_geom_torsion_atom_site_label_1
_geom_torsion_atom_site_label_2
_geom_torsion_atom_site_label_3
_geom_torsion_atom_site_label_4
_geom_torsion
_geom_torsion_site_symmetry_1
P2 Pd1 N1 C20 22.43(15) .
P1 Pd1 N1 C20 -163.54(16) .
P2 Pd1 N1 C1 -150.27(16) .
P1 Pd1 N1 C1 23.76(15) .
N1 Pd1 P1 C7 -20.07(10) .
P2 Pd1 P1 C7 3.62(12) .
N1 Pd1 P1 C14 -135.03(11) .
P2 Pd1 P1 C14 -111.33(12) .
N1 Pd1 P1 C8 94.58(11) .
P2 Pd1 P1 C8 118.28(12) .
N1 Pd1 P2 C26 -16.68(9) .
P1 Pd1 P2 C26 -40.35(12) .
N1 Pd1 P2 C27 -133.37(10) .
P1 Pd1 P2 C27 -157.04(11) .
N1 Pd1 P2 C33 96.40(10) .
P1 Pd1 P2 C33 72.73(12) .
C20 N1 C1 C7 170.3(2) .
Pd1 N1 C1 C7 -17.6(3) .
C20 N1 C1 C2 -15.1(4) .
Pd1 N1 C1 C2 157.1(2) .
N1 C1 C2 C3 -174.3(2) .
C7 C1 C2 C3 0.4(4) .
C1 C2 C3 C4 -0.1(4) .
C2 C3 C4 C6 -0.4(4) .
C2 C3 C4 C5 177.4(3) .
C3 C4 C6 C7 0.6(4) .
C5 C4 C6 C7 -177.2(3) .
C4 C6 C7 C1 -0.3(4) .
C4 C6 C7 P1 177.9(2) .
N1 C1 C7 C6 174.9(2) .
C2 C1 C7 C6 -0.2(3) .
N1 C1 C7 P1 -3.4(3) .
C2 C1 C7 P1 -178.51(18) .
C14 P1 C7 C6 -34.2(2) .
C8 P1 C7 C6 76.9(2) .
Pd1 P1 C7 C6 -159.32(19) .
C14 P1 C7 C1 144.03(17) .
C8 P1 C7 C1 -104.83(18) .
Pd1 P1 C7 C1 18.93(18) .
C7 P1 C8 C13 -26.2(3) .
C14 P1 C8 C13 86.3(2) .
Pd1 P1 C8 C13 -136.7(2) .
C7 P1 C8 C9 152.6(2) .
C14 P1 C8 C9 -94.9(2) .
Pd1 P1 C8 C9 42.1(2) .
C13 C8 C9 C10 -1.1(4) .
P1 C8 C9 C10 -179.9(2) .
C8 C9 C10 C11 1.4(5) .
C9 C10 C11 C12 -1.0(5) .
C10 C11 C12 C13 0.2(5) .
C9 C8 C13 C12 0.3(4) .
P1 C8 C13 C12 179.1(2) .
C11 C12 C13 C8 0.2(5) .
C7 P1 C14 C19 -42.2(2) .
C8 P1 C14 C19 -154.8(2) .
Pd1 P1 C14 C19 68.8(2) .
C7 P1 C14 C15 144.7(2) .
C8 P1 C14 C15 32.1(2) .
Pd1 P1 C14 C15 -104.3(2) .
C19 C14 C15 C16 0.7(4) .
P1 C14 C15 C16 173.8(2) .
C14 C15 C16 C17 0.1(5) .
C15 C16 C17 C18 -0.2(5) .
C16 C17 C18 C19 -0.5(4) .
C17 C18 C19 C14 1.2(4) .
C15 C14 C19 C18 -1.3(4) .
P1 C14 C19 C18 -174.5(2) .
C1 N1 C20 C21 -32.3(3) .
Pd1 N1 C20 C21 155.54(18) .
C1 N1 C20 C26 152.4(2) .
Pd1 N1 C20 C26 -19.7(3) .
N1 C20 C21 C22 179.5(2) .
C26 C20 C21 C22 -5.1(3) .
C20 C21 C22 C23 1.1(4) .
C21 C22 C23 C25 2.9(4) .
C21 C22 C23 C24 -179.5(2) .
C22 C23 C25 C26 -2.6(4) .
C24 C23 C25 C26 179.8(2) .
C23 C25 C26 C20 -1.6(4) .
C23 C25 C26 P2 177.08(18) .
N1 C20 C26 C25 -178.9(2) .
C21 C20 C26 C25 5.4(3) .
N1 C20 C26 P2 2.3(3) .
C21 C20 C26 P2 -173.42(16) .
C27 P2 C26 C25 -39.7(2) .
C33 P2 C26 C25 75.0(2) .
Pd1 P2 C26 C25 -165.62(18) .
C27 P2 C26 C20 139.11(17) .
C33 P2 C26 C20 -106.19(17) .
Pd1 P2 C26 C20 13.15(17) .
C26 P2 C27 C28 173.96(16) .
C33 P2 C27 C28 59.98(18) .
Pd1 P2 C27 C28 -73.33(17) .
C26 P2 C27 C32 -65.18(18) .
C33 P2 C27 C32 -179.16(16) .
Pd1 P2 C27 C32 47.53(18) .
C32 C27 C28 C29 54.5(3) .
P2 C27 C28 C29 174.05(18) .
C27 C28 C29 C30 -56.0(3) .
C28 C29 C30 C31 56.9(3) .
C29 C30 C31 C32 -57.3(3) .
C30 C31 C32 C27 56.7(3) .
C28 C27 C32 C31 -54.9(3) .
P2 C27 C32 C31 -175.68(18) .
C26 P2 C33 C38 -62.61(19) .
C27 P2 C33 C38 52.0(2) .
Pd1 P2 C33 C38 -171.74(15) .
C26 P2 C33 C34 62.08(18) .
C27 P2 C33 C34 176.74(16) .
Pd1 P2 C33 C34 -47.05(18) .
C38 C33 C34 C35 -55.7(3) .
P2 C33 C34 C35 177.00(18) .
C33 C34 C35 C36 56.0(3) .
C34 C35 C36 C37 -55.7(3) .
C35 C36 C37 C38 55.3(4) .
C34 C33 C38 C37 55.5(3) .
P2 C33 C38 C37 179.49(18) .
C36 C37 C38 C33 -55.6(3) .
C40 C39 C40 C41 -60(43) 2_666
